data_4071589
loop_
_publ_author_name
'Dunne, James F.'
'Su, Jiachun'
'Ellern, Arkady'
'Sadow, Aaron D.'

_publ_section_title
;
 A New Scorpionate Ligand: Tris(4,4-dimethyl-2-oxazolinyl)borate and Its
 Zirconium(IV) Complexes
;
_journal_issue 11
_journal_name_full Organometallics
_journal_page_first 2399
_journal_paper_doi 10.1021/om800252p
_journal_volume 27
_journal_year 2008
_chemical_formula_moiety ' 'C25 H38 B Cl2 N3 O4 Zr, 1.5(C7 H8)'
_chemical_formula_sum 'C35.5 H53 B Cl2 N3 O4 Zr'
_chemical_formula_weight 758.74
_chemical_name_systematic
;
 ?
;
_space_group_IT_number 14
_symmetry_cell_setting monoclinic
_symmetry_space_group_name_Hall '-P 2yn'
_symmetry_space_group_name_H-M 'P 1 21/n 1'
_atom_sites_solution_hydrogens geom
_atom_sites_solution_primary direct
_atom_sites_solution_secondary difmap
_audit_creation_method SHELXL-97
_cell_angle_alpha 90.00
_cell_angle_beta 97.86(3)
_cell_angle_gamma 90.00
_cell_formula_units_Z 4
_cell_length_a 13.225(19)
_cell_length_b 10.845(15)
_cell_length_c 26.35(4)
_cell_measurement_reflns_used 985
_cell_measurement_temperature 173(2)
_cell_measurement_theta_max 23.38
_cell_measurement_theta_min 2.44
_cell_volume 3744(9)
_computing_cell_refinement 'Bruker SMART'
_computing_data_collection 'Bruker SMART'
_computing_data_reduction 'Bruker SAINT'
_computing_molecular_graphics 'Bruker SHELXTL'
_computing_publication_material 'Bruker SHELXTL'
_computing_structure_refinement 'SHELXL-97 (Sheldrick, 1997)'
_computing_structure_solution 'SHELXS-97 (Sheldrick, 1990)'
_diffrn_ambient_temperature 173(2)
_diffrn_measured_fraction_theta_full 0.981
_diffrn_measured_fraction_theta_max 0.981
_diffrn_measurement_device_type 'CCD area detector'
_diffrn_measurement_method 'phi and omega scans'
_diffrn_radiation_monochromator graphite
_diffrn_radiation_source 'fine-focus sealed tube'
_diffrn_radiation_type MoK\a
_diffrn_radiation_wavelength 0.71073
_diffrn_reflns_av_R_equivalents 0.0552
_diffrn_reflns_av_sigmaI/netI 0.0406
_diffrn_reflns_limit_h_max 14
_diffrn_reflns_limit_h_min -14
_diffrn_reflns_limit_k_max 12
_diffrn_reflns_limit_k_min -12
_diffrn_reflns_limit_l_max 29
_diffrn_reflns_limit_l_min -29
_diffrn_reflns_number 26274
_diffrn_reflns_theta_full 23.67
_diffrn_reflns_theta_max 23.67
_diffrn_reflns_theta_min 1.56
_exptl_absorpt_coefficient_mu 0.477
_exptl_absorpt_correction_T_max 0.9191
_exptl_absorpt_correction_T_min 0.8322
_exptl_absorpt_correction_type multi-scan
_exptl_absorpt_process_details 'Bruker SADABS'
_exptl_crystal_colour colorless
_exptl_crystal_density_diffrn 1.346
_exptl_crystal_density_meas ?
_exptl_crystal_density_method 'not measured'
_exptl_crystal_description block
_exptl_crystal_F_000 1592
_exptl_crystal_size_max 0.40
_exptl_crystal_size_mid 0.23
_exptl_crystal_size_min 0.18
_refine_diff_density_max 0.759
_refine_diff_density_min -0.655
_refine_diff_density_rms 0.074
_refine_ls_extinction_method none
_refine_ls_goodness_of_fit_ref 1.083
_refine_ls_hydrogen_treatment mixed
_refine_ls_matrix_type full
_refine_ls_number_parameters 433
_refine_ls_number_reflns 5540
_refine_ls_number_restraints 0
_refine_ls_restrained_S_all 1.083
_refine_ls_R_factor_all 0.0617
_refine_ls_R_factor_gt 0.0412
_refine_ls_shift/su_max 0.013
_refine_ls_shift/su_mean 0.001
_refine_ls_structure_factor_coef Fsqd
_refine_ls_weighting_details 'calc w=1/[\s^2^(Fo^2^)+(0.1000P)^2^+0.6120P] where P=(Fo^2^+2Fc^2^)/3'
_refine_ls_weighting_scheme calc
_refine_ls_wR_factor_gt 0.1226
_refine_ls_wR_factor_ref 0.1478
_reflns_number_gt 4326
_reflns_number_total 5540
_reflns_threshold_expression >2sigma(I)
_cod_data_source_file om800252p-file004.cif
_cod_data_source_block sad08
_cod_depositor_comments
;
The following automatic conversions were performed:
'__refine_ls_structure_factor_coef' tag replaced with
'_refine_ls_structure_factor_coef'.

Automatic conversion script
Id: cif_correct_tags 1440 2010-10-19 06:21:57Z saulius 

The following automatic conversions were performed:

'_symmetry_cell_setting' value 'Monoclinic' changed to 'monoclinic'
according to /home/saulius/struct/CIF-dictionaries/cif_core.dic
dictionary named 'cif_core.dic' version 2.4.1 from 2010-06-29.

Automatic conversion script
Id: cif_fix_values 1715 2011-07-08 13:25:40Z adriana 

The following automatic conversions were performed:

'_exptl_crystal_density_meas' value 'none' was changed to '?' - the
value is perceived as not measured.

Automatic conversion script
Id: cif_fix_values 3008 2015-01-20 13:52:24Z robertas 
;
_cod_original_sg_symbol_H-M P2(1)/n
_cod_original_formula_sum 'C35.50 H53 B Cl2 N3 O4 Zr'
_cod_database_code 4071589

loop_
_symmetry_equiv_pos_as_xyz
'x, y, z'
'-x+1/2, y+1/2, -z+1/2'
'-x, -y, -z'
'x-1/2, -y-1/2, z-1/2'

loop_
_atom_site_label
_atom_site_type_symbol
_atom_site_fract_x
_atom_site_fract_y
_atom_site_fract_z
_atom_site_U_iso_or_equiv
_atom_site_adp_type
_atom_site_occupancy
_atom_site_symmetry_multiplicity
_atom_site_calc_flag
_atom_site_refinement_flags
_atom_site_disorder_assembly
_atom_site_disorder_group
Zr1 Zr 0.48907(3) 0.26861(3) 0.169573(13) 0.02401(17) Uani 1 1 d . . .
Cl1 Cl 0.40307(8) 0.08797(9) 0.19759(4) 0.0333(3) Uani 1 1 d . . .
Cl2 Cl 0.61313(9) 0.28599(10) 0.24654(4) 0.0418(3) Uani 1 1 d . . .
B1 B 0.5680(4) 0.2394(4) 0.04895(17) 0.0259(10) Uani 1 1 d . . .
C1 C 0.2869(3) 0.2524(4) 0.06978(16) 0.0319(10) Uani 1 1 d . . .
C2 C 0.2207(3) 0.1882(5) 0.10420(17) 0.0442(11) Uani 1 1 d . . .
H2A H 0.2380 0.1003 0.1064 0.066 Uiso 1 1 calc R . .
H2B H 0.1487 0.1979 0.0900 0.066 Uiso 1 1 calc R . .
H2C H 0.2327 0.2248 0.1385 0.066 Uiso 1 1 calc R . .
C3 C 0.2629(4) 0.3901(4) 0.06412(18) 0.0476(12) Uani 1 1 d . . .
H3A H 0.1901 0.4012 0.0519 0.071 Uiso 1 1 calc R . .
H3B H 0.3033 0.4264 0.0394 0.071 Uiso 1 1 calc R . .
H3C H 0.2800 0.4308 0.0974 0.071 Uiso 1 1 calc R . .
C4 C 0.2823(3) 0.1896(4) 0.01820(16) 0.0387(10) Uani 1 1 d . . .
H4A H 0.2671 0.1006 0.0208 0.046 Uiso 1 1 calc R . .
H4B H 0.2298 0.2279 -0.0073 0.046 Uiso 1 1 calc R . .
C5 C 0.4457(3) 0.2278(3) 0.04865(14) 0.0258(9) Uani 1 1 d . . .
C6 C 0.6760(3) 0.0307(4) 0.16141(15) 0.0323(9) Uani 1 1 d . . .
C7 C 0.6332(3) -0.0448(4) 0.20216(16) 0.0383(10) Uani 1 1 d . . .
H7A H 0.5690 -0.0836 0.1872 0.057 Uiso 1 1 calc R . .
H7B H 0.6206 0.0092 0.2304 0.057 Uiso 1 1 calc R . .
H7C H 0.6824 -0.1088 0.2151 0.057 Uiso 1 1 calc R . .
C8 C 0.7770(3) 0.0931(4) 0.18273(17) 0.0434(11) Uani 1 1 d . . .
H8A H 0.8025 0.1405 0.1555 0.065 Uiso 1 1 calc R . .
H8B H 0.8272 0.0301 0.1956 0.065 Uiso 1 1 calc R . .
H8C H 0.7658 0.1487 0.2108 0.065 Uiso 1 1 calc R . .
C9 C 0.6892(3) -0.0440(4) 0.11449(16) 0.0360(10) Uani 1 1 d . . .
H9A H 0.7590 -0.0785 0.1171 0.043 Uiso 1 1 calc R . .
H9B H 0.6393 -0.1124 0.1097 0.043 Uiso 1 1 calc R . .
C10 C 0.6084(3) 0.5321(3) 0.13283(14) 0.0287(9) Uani 1 1 d . . .
C11 C 0.5244(6) 0.6063(5) 0.1449(5) 0.199(7) Uani 1 1 d . . .
H11A H 0.5475 0.6913 0.1516 0.299 Uiso 1 1 calc R . .
H11B H 0.4992 0.5729 0.1754 0.299 Uiso 1 1 calc R . .
H11C H 0.4693 0.6050 0.1159 0.299 Uiso 1 1 calc R . .
C12 C 0.6954(7) 0.5336(7) 0.1722(3) 0.166(5) Uani 1 1 d . . .
H12A H 0.7176 0.6188 0.1791 0.249 Uiso 1 1 calc R . .
H12B H 0.7511 0.4861 0.1608 0.249 Uiso 1 1 calc R . .
H12C H 0.6766 0.4967 0.2036 0.249 Uiso 1 1 calc R . .
C13 C 0.6378(8) 0.5706(5) 0.0839(2) 0.122(4) Uani 1 1 d . . .
H13A H 0.5922 0.6372 0.0687 0.147 Uiso 1 1 calc R . .
H13B H 0.7088 0.6019 0.0888 0.147 Uiso 1 1 calc R . .
C14 C 0.5929(3) 0.3718(3) 0.07687(14) 0.0289(9) Uani 1 1 d . . .
C15 C 0.5671(3) 0.1280(4) -0.03965(15) 0.0334(9) Uani 1 1 d . . .
H15A H 0.5121 0.0798 -0.0308 0.040 Uiso 1 1 calc R . .
C16 C 0.6089(3) 0.2202(3) -0.00580(14) 0.0260(9) Uani 1 1 d . . .
C17 C 0.6145(3) 0.1354(3) 0.08967(14) 0.0256(9) Uani 1 1 d . . .
C18 C 0.6899(3) 0.2847(4) -0.02094(16) 0.0373(10) Uani 1 1 d . . .
H18A H 0.7224 0.3462 0.0013 0.045 Uiso 1 1 calc R . .
C19 C 0.7258(4) 0.2631(4) -0.06738(19) 0.0456(12) Uani 1 1 d . . .
H19A H 0.7808 0.3105 -0.0767 0.055 Uiso 1 1 calc R . .
C20 C 0.6817(4) 0.1733(4) -0.09965(17) 0.0432(11) Uani 1 1 d . . .
H20A H 0.7052 0.1585 -0.1316 0.052 Uiso 1 1 calc R . .
C21 C 0.6033(3) 0.1053(4) -0.08527(16) 0.0379(10) Uani 1 1 d . . .
H21A H 0.5735 0.0414 -0.1071 0.045 Uiso 1 1 calc R . .
C22 C 0.3371(4) 0.4438(4) 0.22765(18) 0.0465(12) Uani 1 1 d . . .
C23 C 0.2630(5) 0.5259(5) 0.1962(2) 0.0736(18) Uani 1 1 d . . .
H23A H 0.2175 0.4761 0.1718 0.110 Uiso 1 1 calc R . .
H23B H 0.3001 0.5849 0.1774 0.110 Uiso 1 1 calc R . .
H23C H 0.2225 0.5708 0.2187 0.110 Uiso 1 1 calc R . .
C24 C 0.4064(6) 0.5189(7) 0.2657(3) 0.106(3) Uani 1 1 d . . .
H24A H 0.4393 0.5834 0.2477 0.158 Uiso 1 1 calc R . .
H24B H 0.4588 0.4652 0.2841 0.158 Uiso 1 1 calc R . .
H24C H 0.3664 0.5570 0.2902 0.158 Uiso 1 1 calc R . .
C25 C 0.2858(6) 0.3454(6) 0.2545(3) 0.097(3) Uani 1 1 d . . .
H25A H 0.2399 0.2982 0.2293 0.146 Uiso 1 1 calc R . .
H25B H 0.2464 0.3834 0.2793 0.146 Uiso 1 1 calc R . .
H25C H 0.3374 0.2902 0.2725 0.146 Uiso 1 1 calc R . .
C26 C 0.5134(6) 0.8365(7) 0.3139(3) 0.100(2) Uani 1 1 d . . .
H26A H 0.4946 0.8769 0.2807 0.150 Uiso 1 1 calc R . .
H26B H 0.4593 0.7790 0.3202 0.150 Uiso 1 1 calc R . .
H26C H 0.5774 0.7912 0.3137 0.150 Uiso 1 1 calc R . .
C27 C 0.5266(4) 0.9303(6) 0.3547(2) 0.0656(15) Uani 1 1 d . . .
C28 C 0.5154(5) 1.0521(6) 0.3426(2) 0.0743(17) Uani 1 1 d . . .
H28A H 0.4994 1.0757 0.3077 0.089 Uiso 1 1 calc R . .
C29 C 0.5269(5) 1.1424(7) 0.3801(3) 0.095(2) Uani 1 1 d . . .
H29A H 0.5189 1.2268 0.3708 0.114 Uiso 1 1 calc R . .
C30 C 0.5496(5) 1.1098(9) 0.4305(3) 0.105(3) Uani 1 1 d . . .
H30A H 0.5552 1.1707 0.4566 0.125 Uiso 1 1 calc R . .
C31 C 0.5642(5) 0.9870(9) 0.4425(3) 0.089(2) Uani 1 1 d . . .
H31A H 0.5823 0.9640 0.4773 0.107 Uiso 1 1 calc R . .
C32 C 0.5532(4) 0.8980(7) 0.4060(3) 0.0794(18) Uani 1 1 d . . .
H32A H 0.5637 0.8139 0.4154 0.095 Uiso 1 1 calc R . .
N1 N 0.3993(2) 0.2424(3) 0.08828(12) 0.0259(7) Uani 1 1 d . . .
N2 N 0.6049(2) 0.1302(3) 0.13782(11) 0.0253(7) Uani 1 1 d . . .
N3 N 0.5753(2) 0.4007(3) 0.12244(11) 0.0259(7) Uani 1 1 d . . .
O1 O 0.3984(2) 0.3830(2) 0.19346(10) 0.0352(7) Uani 1 1 d . . .
O2 O 0.6294(3) 0.4642(3) 0.05068(11) 0.0480(9) Uani 1 1 d . . .
O3 O 0.6710(2) 0.0441(2) 0.07276(10) 0.0320(6) Uani 1 1 d . . .
O4 O 0.3846(2) 0.2086(2) 0.00438(10) 0.0326(7) Uani 1 1 d . . .
C33 C 1.0171(8) -0.0055(10) -0.0261(6) 0.068(3) Uani 0.50 1 d P A -1
C34 C 0.9267(4) 0.0603(6) -0.0150(3) 0.0729(17) Uani 1 1 d . A -1
C35 C 0.9049(9) 0.0614(11) 0.0337(7) 0.079(4) Uani 0.50 1 d P A -1
C36 C 0.9607(6) 0.0045(7) 0.0768(3) 0.091(2) Uani 1 1 d . A -1
C37 C 1.0517(9) -0.0617(12) 0.0627(6) 0.079(4) Uani 0.50 1 d P A -1

loop_
_atom_site_aniso_label
_atom_site_aniso_U_11
_atom_site_aniso_U_22
_atom_site_aniso_U_33
_atom_site_aniso_U_23
_atom_site_aniso_U_13
_atom_site_aniso_U_12
Zr1 0.0336(3) 0.0197(2) 0.0189(2) -0.00028(14) 0.00412(17) -0.00121(15)
Cl1 0.0418(6) 0.0291(5) 0.0306(6) 0.0015(4) 0.0102(4) -0.0040(4)
Cl2 0.0521(7) 0.0430(7) 0.0273(6) -0.0015(5) -0.0051(5) -0.0092(5)
B1 0.035(3) 0.023(2) 0.020(2) 0.0008(18) 0.0020(19) -0.0020(19)
C1 0.030(2) 0.038(2) 0.027(2) 0.0001(18) -0.0008(18) 0.0051(18)
C2 0.031(2) 0.059(3) 0.044(3) -0.002(2) 0.008(2) -0.001(2)
C3 0.050(3) 0.047(3) 0.045(3) 0.004(2) 0.004(2) 0.018(2)
C4 0.027(2) 0.050(3) 0.037(2) -0.006(2) -0.0034(18) -0.001(2)
C5 0.037(2) 0.0177(19) 0.022(2) 0.0011(15) 0.0008(18) 0.0013(16)
C6 0.033(2) 0.027(2) 0.035(2) 0.0055(18) -0.0019(18) 0.0029(17)
C7 0.043(2) 0.034(2) 0.038(2) 0.0086(19) 0.0035(19) 0.0079(19)
C8 0.030(2) 0.054(3) 0.043(3) 0.010(2) -0.004(2) 0.000(2)
C9 0.036(2) 0.033(2) 0.039(2) 0.0077(19) 0.0055(19) 0.0087(19)
C10 0.036(2) 0.021(2) 0.029(2) -0.0026(17) 0.0058(17) -0.0059(17)
C11 0.134(7) 0.019(3) 0.49(2) -0.011(6) 0.194(11) 0.002(4)
C12 0.213(9) 0.091(6) 0.150(8) 0.069(5) -0.139(7) -0.112(6)
C13 0.287(11) 0.044(3) 0.047(4) -0.025(3) 0.066(5) -0.082(5)
C14 0.038(2) 0.022(2) 0.027(2) 0.0043(17) 0.0040(18) -0.0046(17)
C15 0.041(2) 0.031(2) 0.029(2) -0.0014(18) 0.0083(18) -0.0010(19)
C16 0.031(2) 0.024(2) 0.023(2) 0.0037(16) 0.0047(17) 0.0002(17)
C17 0.027(2) 0.022(2) 0.027(2) -0.0027(16) 0.0021(16) -0.0054(16)
C18 0.043(3) 0.035(2) 0.035(2) -0.0053(19) 0.009(2) -0.006(2)
C19 0.046(3) 0.043(3) 0.053(3) 0.006(2) 0.024(2) -0.005(2)
C20 0.061(3) 0.040(3) 0.032(2) 0.002(2) 0.020(2) 0.008(2)
C21 0.047(3) 0.037(2) 0.030(2) -0.0061(19) 0.007(2) 0.005(2)
C22 0.067(3) 0.033(2) 0.043(3) -0.004(2) 0.022(2) 0.015(2)
C23 0.094(4) 0.070(4) 0.065(4) 0.006(3) 0.040(3) 0.039(3)
C24 0.119(6) 0.120(6) 0.077(5) -0.063(5) 0.009(4) 0.030(5)
C25 0.154(7) 0.060(4) 0.098(5) 0.002(4) 0.092(5) 0.020(4)
C26 0.126(6) 0.081(5) 0.093(5) -0.001(4) 0.012(5) 0.015(4)
C27 0.055(3) 0.079(4) 0.064(4) 0.007(3) 0.013(3) -0.001(3)
C28 0.075(4) 0.079(5) 0.066(4) 0.008(3) -0.001(3) 0.007(3)
C29 0.095(5) 0.096(6) 0.089(6) -0.006(5) -0.005(4) 0.003(4)
C30 0.073(5) 0.141(8) 0.096(6) -0.040(6) -0.002(4) 0.003(5)
C31 0.062(4) 0.138(7) 0.066(5) 0.005(5) 0.001(3) -0.006(4)
C32 0.062(4) 0.095(5) 0.083(5) 0.023(4) 0.018(3) -0.003(4)
N1 0.0290(18) 0.0258(17) 0.0222(18) -0.0001(13) 0.0014(14) -0.0011(13)
N2 0.0318(18) 0.0210(16) 0.0225(18) 0.0035(13) 0.0021(14) -0.0006(14)
N3 0.0358(18) 0.0188(16) 0.0230(18) -0.0001(13) 0.0034(14) -0.0006(14)
O1 0.0473(17) 0.0298(15) 0.0304(16) -0.0028(12) 0.0118(13) 0.0054(13)
O2 0.090(2) 0.0277(16) 0.0296(17) -0.0011(13) 0.0189(16) -0.0207(16)
O3 0.0350(15) 0.0298(15) 0.0319(15) 0.0032(12) 0.0069(12) 0.0068(12)
O4 0.0343(16) 0.0387(16) 0.0235(15) -0.0019(12) -0.0011(12) 0.0011(13)
C33 0.039(6) 0.046(6) 0.122(12) -0.005(7) 0.027(7) -0.015(5)
C34 0.047(3) 0.058(4) 0.116(6) 0.003(4) 0.017(4) 0.004(3)
C35 0.045(7) 0.062(8) 0.131(13) -0.028(9) 0.014(8) -0.010(6)
C36 0.089(5) 0.078(5) 0.111(6) -0.005(4) 0.030(5) -0.011(4)
C37 0.053(7) 0.080(9) 0.098(11) 0.009(8) -0.005(7) -0.011(6)

loop_
_atom_type_symbol
_atom_type_description
_atom_type_scat_dispersion_real
_atom_type_scat_dispersion_imag
_atom_type_scat_source
C C 0.0033 0.0016 'International Tables Vol C Tables 4.2.6.8 and 6.1.1.4'
H H 0.0000 0.0000 'International Tables Vol C Tables 4.2.6.8 and 6.1.1.4'
B B 0.0013 0.0007 'International Tables Vol C Tables 4.2.6.8 and 6.1.1.4'
N N 0.0061 0.0033 'International Tables Vol C Tables 4.2.6.8 and 6.1.1.4'
O O 0.0106 0.0060 'International Tables Vol C Tables 4.2.6.8 and 6.1.1.4'
Cl Cl 0.1484 0.1585 'International Tables Vol C Tables 4.2.6.8 and 6.1.1.4'
Zr Zr -2.9673 0.5597 'International Tables Vol C Tables 4.2.6.8 and 6.1.1.4'

loop_
_geom_angle_atom_site_label_1
_geom_angle_atom_site_label_2
_geom_angle_atom_site_label_3
_geom_angle
O1 Zr1 N3 98.92(15)
O1 Zr1 N1 96.89(14)
N3 Zr1 N1 78.84(14)
O1 Zr1 N2 178.08(11)
N3 Zr1 N2 79.18(14)
N1 Zr1 N2 82.56(13)
O1 Zr1 Cl1 94.77(14)
N3 Zr1 Cl1 162.55(8)
N1 Zr1 Cl1 88.86(10)
N2 Zr1 Cl1 87.06(12)
O1 Zr1 Cl2 93.30(12)
N3 Zr1 Cl2 94.25(12)
N1 Zr1 Cl2 168.45(9)
N2 Zr1 Cl2 87.07(12)
Cl1 Zr1 Cl2 95.71(8)
C17 B1 C5 103.7(3)
C17 B1 C16 111.0(3)
C5 B1 C16 116.1(3)
C17 B1 C14 106.3(3)
C5 B1 C14 102.2(3)
C16 B1 C14 116.4(3)
N1 C1 C2 113.5(3)
N1 C1 C4 100.0(3)
C2 C1 C4 112.1(4)
N1 C1 C3 106.5(3)
C2 C1 C3 112.3(4)
C4 C1 C3 111.7(4)
C1 C2 H2A 109.5
C1 C2 H2B 109.5
H2A C2 H2B 109.5
C1 C2 H2C 109.5
H2A C2 H2C 109.5
H2B C2 H2C 109.5
C1 C3 H3A 109.5
C1 C3 H3B 109.5
H3A C3 H3B 109.5
C1 C3 H3C 109.5
H3A C3 H3C 109.5
H3B C3 H3C 109.5
O4 C4 C1 103.6(3)
O4 C4 H4A 111.0
C1 C4 H4A 111.0
O4 C4 H4B 111.0
C1 C4 H4B 111.0
H4A C4 H4B 109.0
N1 C5 O4 115.2(4)
N1 C5 B1 124.8(3)
O4 C5 B1 119.9(3)
C9 C6 N2 100.5(3)
C9 C6 C7 112.7(4)
N2 C6 C7 113.9(3)
C9 C6 C8 110.1(4)
N2 C6 C8 107.3(3)
C7 C6 C8 111.6(4)
C6 C7 H7A 109.5
C6 C7 H7B 109.5
H7A C7 H7B 109.5
C6 C7 H7C 109.5
H7A C7 H7C 109.5
H7B C7 H7C 109.5
C6 C8 H8A 109.5
C6 C8 H8B 109.5
H8A C8 H8B 109.5
C6 C8 H8C 109.5
H8A C8 H8C 109.5
H8B C8 H8C 109.5
O3 C9 C6 104.0(3)
O3 C9 H9A 111.0
C6 C9 H9A 111.0
O3 C9 H9B 111.0
C6 C9 H9B 111.0
H9A C9 H9B 109.0
C12 C10 C11 113.5(7)
C12 C10 C13 110.6(6)
C11 C10 C13 110.0(6)
C12 C10 N3 109.0(4)
C11 C10 N3 110.7(4)
C13 C10 N3 102.5(3)
C10 C11 H11A 109.5
C10 C11 H11B 109.5
H11A C11 H11B 109.5
C10 C11 H11C 109.5
H11A C11 H11C 109.5
H11B C11 H11C 109.5
C10 C12 H12A 109.5
C10 C12 H12B 109.5
H12A C12 H12B 109.5
C10 C12 H12C 109.5
H12A C12 H12C 109.5
H12B C12 H12C 109.5
O2 C13 C10 107.5(4)
O2 C13 H13A 110.2
C10 C13 H13A 110.2
O2 C13 H13B 110.2
C10 C13 H13B 110.2
H13A C13 H13B 108.5
N3 C14 O2 114.8(3)
N3 C14 B1 125.6(3)
O2 C14 B1 119.4(3)
C21 C15 C16 122.0(4)
C21 C15 H15A 119.0
C16 C15 H15A 119.0
C18 C16 C15 115.5(4)
C18 C16 B1 123.9(4)
C15 C16 B1 120.5(3)
N2 C17 O3 115.1(3)
N2 C17 B1 127.0(3)
O3 C17 B1 117.9(3)
C16 C18 C19 122.6(4)
C16 C18 H18A 118.7
C19 C18 H18A 118.7
C20 C19 C18 119.9(4)
C20 C19 H19A 120.1
C18 C19 H19A 120.1
C21 C20 C19 119.1(4)
C21 C20 H20A 120.5
C19 C20 H20A 120.5
C20 C21 C15 120.9(4)
C20 C21 H21A 119.6
C15 C21 H21A 119.6
O1 C22 C23 107.9(4)
O1 C22 C25 107.3(4)
C23 C22 C25 112.5(5)
O1 C22 C24 108.7(4)
C23 C22 C24 110.0(5)
C25 C22 C24 110.2(5)
C22 C23 H23A 109.5
C22 C23 H23B 109.5
H23A C23 H23B 109.5
C22 C23 H23C 109.5
H23A C23 H23C 109.5
H23B C23 H23C 109.5
C22 C24 H24A 109.5
C22 C24 H24B 109.5
H24A C24 H24B 109.5
C22 C24 H24C 109.5
H24A C24 H24C 109.5
H24B C24 H24C 109.5
C22 C25 H25A 109.5
C22 C25 H25B 109.5
H25A C25 H25B 109.5
C22 C25 H25C 109.5
H25A C25 H25C 109.5
H25B C25 H25C 109.5
C27 C26 H26A 109.5
C27 C26 H26B 109.5
H26A C26 H26B 109.5
C27 C26 H26C 109.5
H26A C26 H26C 109.5
H26B C26 H26C 109.5
C28 C27 C32 118.4(6)
C28 C27 C26 120.1(6)
C32 C27 C26 121.5(6)
C27 C28 C29 121.4(6)
C27 C28 H28A 119.3
C29 C28 H28A 119.3
C30 C29 C28 119.9(8)
C30 C29 H29A 120.0
C28 C29 H29A 120.0
C29 C30 C31 118.6(8)
C29 C30 H30A 120.7
C31 C30 H30A 120.7
C32 C31 C30 121.8(7)
C32 C31 H31A 119.1
C30 C31 H31A 119.1
C31 C32 C27 119.8(7)
C31 C32 H32A 120.1
C27 C32 H32A 120.1
C5 N1 C1 107.8(3)
C5 N1 Zr1 121.5(3)
C1 N1 Zr1 130.4(3)
C17 N2 C6 107.2(3)
C17 N2 Zr1 118.2(2)
C6 N2 Zr1 134.6(2)
C14 N3 C10 108.2(3)
C14 N3 Zr1 121.1(3)
C10 N3 Zr1 130.2(2)
C22 O1 Zr1 159.8(3)
C14 O2 C13 106.7(3)
C17 O3 C9 105.9(3)
C5 O4 C4 105.8(3)
C35 C34 C33 118.8(11)
C34 C35 C36 127.1(10)
C35 C36 C37 111.3(10)

loop_
_geom_bond_atom_site_label_1
_geom_bond_atom_site_label_2
_geom_bond_distance
Zr1 O1 1.891(3)
Zr1 N3 2.298(4)
Zr1 N1 2.320(4)
Zr1 N2 2.377(4)
Zr1 Cl1 2.430(3)
Zr1 Cl2 2.435(3)
B1 C17 1.619(6)
B1 C5 1.621(7)
B1 C16 1.622(6)
B1 C14 1.627(6)
C1 N1 1.504(6)
C1 C2 1.513(6)
C1 C4 1.514(6)
C1 C3 1.529(6)
C2 H2A 0.9800
C2 H2B 0.9800
C2 H2C 0.9800
C3 H3A 0.9800
C3 H3B 0.9800
C3 H3C 0.9800
C4 O4 1.463(5)
C4 H4A 0.9900
C4 H4B 0.9900
C5 N1 1.292(5)
C5 O4 1.341(5)
C6 C9 1.508(6)
C6 N2 1.508(5)
C6 C7 1.520(6)
C6 C8 1.534(6)
C7 H7A 0.9800
C7 H7B 0.9800
C7 H7C 0.9800
C8 H8A 0.9800
C8 H8B 0.9800
C8 H8C 0.9800
C9 O3 1.452(5)
C9 H9A 0.9900
C9 H9B 0.9900
C10 C12 1.439(7)
C10 C11 1.442(7)
C10 C13 1.456(7)
C10 N3 1.505(5)
C11 H11A 0.9800
C11 H11B 0.9800
C11 H11C 0.9800
C12 H12A 0.9800
C12 H12B 0.9800
C12 H12C 0.9800
C13 O2 1.444(6)
C13 H13A 0.9900
C13 H13B 0.9900
C14 N3 1.293(5)
C14 O2 1.343(5)
C15 C21 1.376(6)
C15 C16 1.402(6)
C15 H15A 0.9500
C16 C18 1.384(6)
C17 N2 1.294(5)
C17 O3 1.353(5)
C18 C19 1.392(7)
C18 H18A 0.9500
C19 C20 1.369(7)
C19 H19A 0.9500
C20 C21 1.367(6)
C20 H20A 0.9500
C21 H21A 0.9500
C22 O1 1.451(5)
C22 C23 1.490(7)
C22 C25 1.494(7)
C22 C24 1.503(8)
C23 H23A 0.9800
C23 H23B 0.9800
C23 H23C 0.9800
C24 H24A 0.9800
C24 H24B 0.9800
C24 H24C 0.9800
C25 H25A 0.9800
C25 H25B 0.9800
C25 H25C 0.9800
C26 C27 1.472(9)
C26 H26A 0.9800
C26 H26B 0.9800
C26 H26C 0.9800
C27 C28 1.363(9)
C27 C32 1.395(9)
C28 C29 1.384(9)
C28 H28A 0.9500
C29 C30 1.367(10)
C29 H29A 0.9500
C30 C31 1.377(11)
C30 H30A 0.9500
C31 C32 1.357(10)
C31 H31A 0.9500
C32 H32A 0.9500
C33 C34 1.456(13)
C34 C35 1.355(17)
C35 C36 1.408(17)
C36 C37 1.491(16)
